data_1558090
loop_
_publ_author_name
'Wang, Yunzhong'
'Tang, Saixing'
'Wen, Yating'
'Zheng, Shuyuan'
'Yang, Bing'
'Yuan, Wang Zhang'

_publ_section_title
;
 Nonconventional luminophores with unprecedented efficiencies and
 color-tunable afterglows
;
_journal_issue 8
_journal_name_full 'Materials Horizons'
_journal_page_first 2105
_journal_page_last 2112
_journal_paper_doi 10.1039/D0MH00688B
_journal_volume 7
_journal_year 2020
_chemical_formula_moiety 'C7 H8 N4 O4'
_chemical_formula_sum 'C7 H8 N4 O4'
_chemical_formula_weight 212.17
_space_group_crystal_system monoclinic
_space_group_IT_number 14
_space_group_name_Hall '-P 2yn'
_space_group_name_H-M_alt 'P 1 21/n 1'
_atom_sites_solution_hydrogens geom
_audit_creation_method SHELXL-2018/3
_audit_update_record
;
2020-01-31 deposited with the CCDC.	2020-05-19 downloaded from the CCDC.
;
_cell_angle_alpha 90
_cell_angle_beta 114.24(4)
_cell_angle_gamma 90
_cell_formula_units_Z 8
_cell_length_a 9.597(3)
_cell_length_b 17.769(5)
_cell_length_c 11.340(4)
_cell_measurement_reflns_used 9847
_cell_measurement_temperature 298(2)
_cell_measurement_theta_max 68.31
_cell_measurement_theta_min 4.28
_cell_volume 1763.3(11)
_computing_structure_refinement 'SHELXL-2018/3 (Sheldrick, 2018)'
_computing_structure_solution 'SHELXT 2014/5 (Sheldrick, 2014)'
_diffrn_ambient_temperature 298(2)
_diffrn_measured_fraction_theta_full 0.993
_diffrn_measured_fraction_theta_max 0.990
_diffrn_measurement_device_type 'Bruker APEX-II CCD'
_diffrn_measurement_method '\f and \w scans'
_diffrn_radiation_type CuK\a
_diffrn_radiation_wavelength 1.54178
_diffrn_reflns_av_R_equivalents 0.0462
_diffrn_reflns_av_unetI/netI 0.0289
_diffrn_reflns_Laue_measured_fraction_full 0.993
_diffrn_reflns_Laue_measured_fraction_max 0.990
_diffrn_reflns_limit_h_max 11
_diffrn_reflns_limit_h_min -11
_diffrn_reflns_limit_k_max 21
_diffrn_reflns_limit_k_min -21
_diffrn_reflns_limit_l_max 13
_diffrn_reflns_limit_l_min -13
_diffrn_reflns_number 22647
_diffrn_reflns_point_group_measured_fraction_full 0.993
_diffrn_reflns_point_group_measured_fraction_max 0.990
_diffrn_reflns_theta_full 67.679
_diffrn_reflns_theta_max 68.395
_diffrn_reflns_theta_min 4.948
_exptl_absorpt_coefficient_mu 1.154
_exptl_crystal_colour colorless
_exptl_crystal_density_diffrn 1.599
_exptl_crystal_description block
_exptl_crystal_F_000 880
_exptl_crystal_size_max 0.240
_exptl_crystal_size_mid 0.220
_exptl_crystal_size_min 0.200
_exptl_transmission_factor_max 0.7531
_exptl_transmission_factor_min 0.5805
_refine_diff_density_max 0.587
_refine_diff_density_min -0.381
_refine_diff_density_rms 0.105
_refine_ls_extinction_method none
_refine_ls_goodness_of_fit_ref 1.051
_refine_ls_hydrogen_treatment constr
_refine_ls_matrix_type full
_refine_ls_number_parameters 272
_refine_ls_number_reflns 3218
_refine_ls_number_restraints 0
_refine_ls_restrained_S_all 1.051
_refine_ls_R_factor_all 0.0959
_refine_ls_R_factor_gt 0.0922
_refine_ls_shift/su_max 0.000
_refine_ls_shift/su_mean 0.000
_refine_ls_structure_factor_coef Fsqd
_refine_ls_weighting_details 'w=1/[\s^2^(Fo^2^)+(0.1615P)^2^+6.3706P] where P=(Fo^2^+2Fc^2^)/3'
_refine_ls_weighting_scheme calc
_refine_ls_wR_factor_gt 0.3125
_refine_ls_wR_factor_ref 0.3149
_reflns_Friedel_coverage 0.000
_reflns_number_gt 2896
_reflns_number_total 3218
_reflns_threshold_expression 'I > 2\s(I)'
_cod_data_source_file d0mh00688b3.cif
_cod_data_source_block t_a
_cod_depositor_comments
;Adding full bibliography for 1558087--1558090.cif.

 Adding full bibliography for 1558087--1558090.cif.
;
_cod_original_cell_volume 1763.2(11)
_cod_original_sg_symbol_H-M 'P 21/n'
_cod_database_code 1558090
_shelx_shelxl_version_number 2018/3
_shelx_space_group_comment
;
The symmetry employed for this shelxl refinement is uniquely defined
by the following loop, which should always be used as a source of
symmetry information in preference to the above space-group names.
They are only intended as comments.
;
_shelx_estimated_absorpt_t_min 0.769
_shelx_estimated_absorpt_t_max 0.802

loop_
_space_group_symop_operation_xyz
'x, y, z'
'-x+1/2, y+1/2, -z+1/2'
'-x, -y, -z'
'x-1/2, -y-1/2, z-1/2'

loop_
_atom_site_label
_atom_site_type_symbol
_atom_site_fract_x
_atom_site_fract_y
_atom_site_fract_z
_atom_site_U_iso_or_equiv
_atom_site_adp_type
_atom_site_occupancy
_atom_site_site_symmetry_order
_atom_site_calc_flag
_atom_site_refinement_flags_posn
_atom_site_refinement_flags_adp
_atom_site_refinement_flags_occupancy
_atom_site_disorder_assembly
_atom_site_disorder_group
C1 C 0.3037(6) 0.8430(3) 0.7139(5) 0.0468(12) Uani 1 1 d . . . . .
O1 O 0.3402(6) 0.8915(3) 0.6588(4) 0.0742(14) Uani 1 1 d . . . . .
N1 N 0.1986(5) 0.7378(2) 0.7669(4) 0.0394(9) Uani 1 1 d . . . . .
O2 O 0.3191(4) 0.7529(2) 0.9884(3) 0.0505(9) Uani 1 1 d . . . . .
C2 C 0.2003(6) 0.7763(3) 0.6542(5) 0.0473(12) Uani 1 1 d . . . . .
H2A H 0.098527 0.792530 0.596336 0.057 Uiso 1 1 calc R U . . .
H2B H 0.241786 0.744333 0.607199 0.057 Uiso 1 1 calc R U . . .
N2 N 0.2034(5) 0.6027(2) 0.7525(4) 0.0397(9) Uani 1 1 d . . . . .
O3 O 0.0837(5) 0.5842(2) 0.5313(3) 0.0589(11) Uani 1 1 d . . . . .
C3 C 0.2905(5) 0.7727(2) 0.8779(4) 0.0369(10) Uani 1 1 d . . . . .
N3 N 0.3482(5) 0.8365(2) 0.8442(4) 0.0423(10) Uani 1 1 d . . . . .
H3 H 0.405935 0.868566 0.899397 0.051 Uiso 1 1 calc R U . . .
N6 N 0.2150(5) 0.4267(2) 0.2550(4) 0.0420(9) Uani 1 1 d . . . . .
O6 O 0.1222(5) 0.5848(2) 0.0245(3) 0.0537(10) Uani 1 1 d . . . . .
C6 C 0.3853(6) 0.5102(3) 0.7910(5) 0.0489(12) Uani 1 1 d . . . . .
C5 C 0.3327(6) 0.5700(3) 0.8575(5) 0.0488(12) Uani 1 1 d . . . . .
H5A H 0.302563 0.548216 0.921986 0.059 Uiso 1 1 calc R U . . .
H5B H 0.412075 0.607086 0.898587 0.059 Uiso 1 1 calc R U . . .
N5 N 0.2035(5) 0.5625(2) 0.2425(4) 0.0432(10) Uani 1 1 d . . . . .
O5 O 0.4269(5) 0.7207(2) 0.3782(4) 0.0615(11) Uani 1 1 d . . . . .
N4 N 0.2897(5) 0.5134(2) 0.6647(4) 0.0464(10) Uani 1 1 d . . . . .
H4 H 0.295697 0.484118 0.606601 0.056 Uiso 1 1 calc R U . . .
O4 O 0.4912(5) 0.4670(3) 0.8387(5) 0.0760(14) Uani 1 1 d . . . . .
C4 C 0.1201(5) 0.6681(2) 0.7636(5) 0.0381(10) Uani 1 1 d . . . . .
H4A H 0.020964 0.669140 0.690877 0.046 Uiso 1 1 calc R U . . .
H4B H 0.103028 0.663928 0.841964 0.046 Uiso 1 1 calc R U . . .
O7 O 0.3077(6) 0.4196(2) 0.4767(4) 0.0655(12) Uani 1 1 d . . . . .
N7 N 0.2798(5) 0.6667(2) 0.1825(4) 0.0463(10) Uani 1 1 d . . . . .
H7 H 0.289905 0.700628 0.132515 0.056 Uiso 1 1 calc R U . . .
C7 C 0.1807(6) 0.5694(3) 0.6396(4) 0.0399(10) Uani 1 1 d . . . . .
N8 N 0.3882(5) 0.3401(2) 0.3572(4) 0.0482(10) Uani 1 1 d . . . . .
H8 H 0.448216 0.312232 0.419361 0.058 Uiso 1 1 calc R U . . .
C8 C 0.3456(6) 0.6704(3) 0.3125(5) 0.0443(11) Uani 1 1 d . . . . .
O8 O 0.4308(6) 0.2880(3) 0.1887(5) 0.0754(14) Uani 1 1 d . . . . .
C9 C 0.2989(7) 0.6001(3) 0.3606(5) 0.0493(12) Uani 1 1 d . . . . .
H9A H 0.387104 0.569622 0.411548 0.059 Uiso 1 1 calc R U . . .
H9B H 0.242481 0.611897 0.412215 0.059 Uiso 1 1 calc R U . . .
C10 C 0.1932(6) 0.6011(3) 0.1381(5) 0.0411(11) Uani 1 1 d . . . . .
C11 C 0.1213(5) 0.4936(3) 0.2365(5) 0.0429(11) Uani 1 1 d . . . . .
H11A H 0.035043 0.490552 0.152996 0.051 Uiso 1 1 calc R U . . .
H11B H 0.081384 0.494899 0.302400 0.051 Uiso 1 1 calc R U . . .
C12 C 0.3019(6) 0.3982(3) 0.3732(5) 0.0411(11) Uani 1 1 d . . . . .
C13 C 0.3671(6) 0.3319(3) 0.2311(6) 0.0502(13) Uani 1 1 d . . . . .
C14 C 0.2486(6) 0.3904(3) 0.1545(5) 0.0495(12) Uani 1 1 d . . . . .
H14A H 0.290094 0.425959 0.112451 0.059 Uiso 1 1 calc R U . . .
H14B H 0.158192 0.366952 0.089946 0.059 Uiso 1 1 calc R U . . .

loop_
_atom_site_aniso_label
_atom_site_aniso_U_11
_atom_site_aniso_U_22
_atom_site_aniso_U_33
_atom_site_aniso_U_23
_atom_site_aniso_U_13
_atom_site_aniso_U_12
C1 0.056(3) 0.043(3) 0.038(3) 0.002(2) 0.016(2) -0.012(2)
O1 0.106(4) 0.062(3) 0.055(2) 0.003(2) 0.033(2) -0.035(3)
N1 0.051(2) 0.0306(19) 0.033(2) 0.0019(15) 0.0127(17) -0.0064(16)
O2 0.068(2) 0.045(2) 0.0316(18) 0.0067(14) 0.0137(16) -0.0074(16)
C2 0.061(3) 0.044(3) 0.031(2) 0.000(2) 0.013(2) -0.013(2)
N2 0.051(2) 0.0300(19) 0.034(2) 0.0018(15) 0.0129(17) 0.0078(16)
O3 0.075(3) 0.054(2) 0.0308(19) 0.0000(15) 0.0040(17) 0.0185(19)
C3 0.043(2) 0.029(2) 0.035(2) 0.0044(17) 0.0126(19) 0.0007(17)
N3 0.054(2) 0.033(2) 0.035(2) -0.0007(16) 0.0132(18) -0.0081(17)
N6 0.054(2) 0.034(2) 0.035(2) -0.0009(16) 0.0154(18) 0.0028(17)
O6 0.072(2) 0.050(2) 0.0308(18) 0.0004(15) 0.0124(17) -0.0074(18)
C6 0.052(3) 0.050(3) 0.041(3) 0.003(2) 0.014(2) 0.010(2)
C5 0.053(3) 0.050(3) 0.035(3) 0.001(2) 0.009(2) 0.012(2)
N5 0.054(2) 0.035(2) 0.038(2) 0.0006(16) 0.0154(18) -0.0071(17)
O5 0.072(3) 0.040(2) 0.060(2) 0.0009(18) 0.014(2) -0.0127(18)
N4 0.061(3) 0.040(2) 0.033(2) -0.0021(17) 0.0151(19) 0.0137(19)
O4 0.074(3) 0.075(3) 0.062(3) 0.002(2) 0.010(2) 0.039(2)
C4 0.044(2) 0.029(2) 0.041(2) -0.0024(18) 0.017(2) -0.0017(18)
O7 0.100(3) 0.052(2) 0.045(2) -0.0019(17) 0.030(2) 0.014(2)
N7 0.061(3) 0.031(2) 0.047(2) 0.0081(17) 0.023(2) -0.0013(17)
C7 0.052(3) 0.031(2) 0.034(2) 0.0050(18) 0.015(2) 0.0039(19)
N8 0.058(3) 0.036(2) 0.046(2) 0.0002(18) 0.017(2) 0.0065(18)
C8 0.052(3) 0.030(2) 0.047(3) 0.000(2) 0.016(2) -0.0002(19)
O8 0.089(3) 0.075(3) 0.071(3) -0.010(2) 0.042(3) 0.021(3)
C9 0.062(3) 0.042(3) 0.038(3) -0.003(2) 0.015(2) -0.012(2)
C10 0.046(2) 0.036(2) 0.039(3) 0.0023(19) 0.016(2) 0.0030(19)
C11 0.043(2) 0.031(2) 0.051(3) 0.001(2) 0.015(2) -0.0012(18)
C12 0.056(3) 0.029(2) 0.036(2) -0.0024(18) 0.017(2) -0.0015(19)
C13 0.057(3) 0.042(3) 0.057(3) -0.003(2) 0.029(3) 0.002(2)
C14 0.062(3) 0.047(3) 0.040(3) -0.004(2) 0.021(2) 0.001(2)

loop_
_atom_type_symbol
_atom_type_description
_atom_type_scat_dispersion_real
_atom_type_scat_dispersion_imag
_atom_type_scat_source
C C 0.0181 0.0091 'International Tables Vol C Tables 4.2.6.8 and 6.1.1.4'
H H 0.0000 0.0000 'International Tables Vol C Tables 4.2.6.8 and 6.1.1.4'
N N 0.0311 0.0180 'International Tables Vol C Tables 4.2.6.8 and 6.1.1.4'
O O 0.0492 0.0322 'International Tables Vol C Tables 4.2.6.8 and 6.1.1.4'

loop_
_geom_angle_atom_site_label_1
_geom_angle_atom_site_label_2
_geom_angle_atom_site_label_3
_geom_angle
_geom_angle_site_symmetry_1
_geom_angle_site_symmetry_3
_geom_angle_publ_flag
O1 C1 N3 126.7(5) . . ?
O1 C1 C2 127.4(5) . . ?
N3 C1 C2 105.9(4) . . ?
C3 N1 C4 123.4(4) . . ?
C3 N1 C2 111.3(4) . . ?
C4 N1 C2 125.1(4) . . ?
N1 C2 C1 102.5(4) . . ?
N1 C2 H2A 111.3 . . ?
C1 C2 H2A 111.3 . . ?
N1 C2 H2B 111.3 . . ?
C1 C2 H2B 111.3 . . ?
H2A C2 H2B 109.2 . . ?
C7 N2 C5 110.9(4) . . ?
C7 N2 C4 123.9(4) . . ?
C5 N2 C4 124.9(4) . . ?
O2 C3 N1 127.5(4) . . ?
O2 C3 N3 125.1(4) . . ?
N1 C3 N3 107.4(4) . . ?
C1 N3 C3 112.8(4) . . ?
C1 N3 H3 123.6 . . ?
C3 N3 H3 123.6 . . ?
C12 N6 C11 122.9(4) . . ?
C12 N6 C14 111.4(4) . . ?
C11 N6 C14 124.9(4) . . ?
O4 C6 N4 125.5(5) . . ?
O4 C6 C5 128.1(5) . . ?
N4 C6 C5 106.3(4) . . ?
N2 C5 C6 102.9(4) . . ?
N2 C5 H5A 111.2 . . ?
C6 C5 H5A 111.2 . . ?
N2 C5 H5B 111.2 . . ?
C6 C5 H5B 111.2 . . ?
H5A C5 H5B 109.1 . . ?
C10 N5 C9 111.9(4) . . ?
C10 N5 C11 123.6(4) . . ?
C9 N5 C11 124.4(4) . . ?
C6 N4 C7 112.0(4) . . ?
C6 N4 H4 124.0 . . ?
C7 N4 H4 124.0 . . ?
N1 C4 N2 113.0(4) . . ?
N1 C4 H4A 109.0 . . ?
N2 C4 H4A 109.0 . . ?
N1 C4 H4B 109.0 . . ?
N2 C4 H4B 109.0 . . ?
H4A C4 H4B 107.8 . . ?
C8 N7 C10 112.2(4) . . ?
C8 N7 H7 123.9 . . ?
C10 N7 H7 123.9 . . ?
O3 C7 N2 128.2(4) . . ?
O3 C7 N4 123.9(4) . . ?
N2 C7 N4 107.9(4) . . ?
C13 N8 C12 112.2(4) . . ?
C13 N8 H8 123.9 . . ?
C12 N8 H8 123.9 . . ?
O5 C8 N7 126.9(5) . . ?
O5 C8 C9 126.8(5) . . ?
N7 C8 C9 106.3(4) . . ?
N5 C9 C8 102.6(4) . . ?
N5 C9 H9A 111.2 . . ?
C8 C9 H9A 111.2 . . ?
N5 C9 H9B 111.2 . . ?
C8 C9 H9B 111.2 . . ?
H9A C9 H9B 109.2 . . ?
O6 C10 N5 128.3(5) . . ?
O6 C10 N7 124.8(4) . . ?
N5 C10 N7 106.9(4) . . ?
N5 C11 N6 113.2(4) . . ?
N5 C11 H11A 108.9 . . ?
N6 C11 H11A 108.9 . . ?
N5 C11 H11B 108.9 . . ?
N6 C11 H11B 108.9 . . ?
H11A C11 H11B 107.8 . . ?
O7 C12 N6 127.3(5) . . ?
O7 C12 N8 124.7(5) . . ?
N6 C12 N8 108.0(4) . . ?
O8 C13 N8 127.2(6) . . ?
O8 C13 C14 126.6(5) . . ?
N8 C13 C14 106.2(4) . . ?
N6 C14 C13 102.1(4) . . ?
N6 C14 H14A 111.3 . . ?
C13 C14 H14A 111.3 . . ?
N6 C14 H14B 111.4 . . ?
C13 C14 H14B 111.4 . . ?
H14A C14 H14B 109.2 . . ?

loop_
_geom_bond_atom_site_label_1
_geom_bond_atom_site_label_2
_geom_bond_distance
_geom_bond_site_symmetry_2
_geom_bond_publ_flag
C1 O1 1.198(6) . ?
C1 N3 1.364(6) . ?
C1 C2 1.515(7) . ?
N1 C3 1.355(6) . ?
N1 C4 1.442(6) . ?
N1 C2 1.455(6) . ?
O2 C3 1.219(6) . ?
C2 H2A 0.9700 . ?
C2 H2B 0.9700 . ?
N2 C7 1.344(6) . ?
N2 C5 1.443(6) . ?
N2 C4 1.445(6) . ?
O3 C7 1.227(6) . ?
C3 N3 1.382(6) . ?
N3 H3 0.8600 . ?
N6 C12 1.352(6) . ?
N6 C11 1.453(6) . ?
N6 C14 1.456(6) . ?
O6 C10 1.219(6) . ?
C6 O4 1.210(7) . ?
C6 N4 1.348(7) . ?
C6 C5 1.504(7) . ?
C5 H5A 0.9700 . ?
C5 H5B 0.9700 . ?
N5 C10 1.337(6) . ?
N5 C9 1.439(6) . ?
N5 C11 1.443(6) . ?
O5 C8 1.218(6) . ?
N4 C7 1.387(6) . ?
N4 H4 0.8600 . ?
C4 H4A 0.9700 . ?
C4 H4B 0.9700 . ?
O7 C12 1.213(6) . ?
N7 C8 1.346(7) . ?
N7 C10 1.399(6) . ?
N7 H7 0.8600 . ?
N8 C13 1.367(7) . ?
N8 C12 1.382(6) . ?
N8 H8 0.8600 . ?
C8 C9 1.504(7) . ?
O8 C13 1.205(7) . ?
C9 H9A 0.9700 . ?
C9 H9B 0.9700 . ?
C11 H11A 0.9700 . ?
C11 H11B 0.9700 . ?
C13 C14 1.523(8) . ?
C14 H14A 0.9700 . ?
C14 H14B 0.9700 . ?

loop_
_geom_torsion_atom_site_label_1
_geom_torsion_atom_site_label_2
_geom_torsion_atom_site_label_3
_geom_torsion_atom_site_label_4
_geom_torsion
_geom_torsion_site_symmetry_1
_geom_torsion_site_symmetry_2
_geom_torsion_site_symmetry_3
_geom_torsion_site_symmetry_4
_geom_torsion_publ_flag
C3 N1 C2 C1 -2.3(6) . . . . ?
C4 N1 C2 C1 -177.6(4) . . . . ?
O1 C1 C2 N1 179.9(6) . . . . ?
N3 C1 C2 N1 0.4(6) . . . . ?
C4 N1 C3 O2 -1.3(8) . . . . ?
C2 N1 C3 O2 -176.6(5) . . . . ?
C4 N1 C3 N3 178.7(4) . . . . ?
C2 N1 C3 N3 3.4(6) . . . . ?
O1 C1 N3 C3 -177.9(6) . . . . ?
C2 C1 N3 C3 1.7(6) . . . . ?
O2 C3 N3 C1 176.8(5) . . . . ?
N1 C3 N3 C1 -3.2(6) . . . . ?
C7 N2 C5 C6 -0.6(6) . . . . ?
C4 N2 C5 C6 -173.9(4) . . . . ?
O4 C6 C5 N2 180.0(6) . . . . ?
N4 C6 C5 N2 -0.2(6) . . . . ?
O4 C6 N4 C7 -179.3(6) . . . . ?
C5 C6 N4 C7 0.9(6) . . . . ?
C3 N1 C4 N2 -94.6(5) . . . . ?
C2 N1 C4 N2 80.1(6) . . . . ?
C7 N2 C4 N1 -94.8(5) . . . . ?
C5 N2 C4 N1 77.7(6) . . . . ?
C5 N2 C7 O3 -178.3(5) . . . . ?
C4 N2 C7 O3 -4.9(8) . . . . ?
C5 N2 C7 N4 1.1(6) . . . . ?
C4 N2 C7 N4 174.5(4) . . . . ?
C6 N4 C7 O3 178.2(5) . . . . ?
C6 N4 C7 N2 -1.3(6) . . . . ?
C10 N7 C8 O5 -179.9(5) . . . . ?
C10 N7 C8 C9 0.2(6) . . . . ?
C10 N5 C9 C8 0.9(6) . . . . ?
C11 N5 C9 C8 -175.8(4) . . . . ?
O5 C8 C9 N5 179.4(5) . . . . ?
N7 C8 C9 N5 -0.6(6) . . . . ?
C9 N5 C10 O6 179.8(5) . . . . ?
C11 N5 C10 O6 -3.4(8) . . . . ?
C9 N5 C10 N7 -0.9(6) . . . . ?
C11 N5 C10 N7 175.9(4) . . . . ?
C8 N7 C10 O6 179.8(5) . . . . ?
C8 N7 C10 N5 0.4(6) . . . . ?
C10 N5 C11 N6 101.0(6) . . . . ?
C9 N5 C11 N6 -82.6(6) . . . . ?
C12 N6 C11 N5 86.6(6) . . . . ?
C14 N6 C11 N5 -82.0(6) . . . . ?
C11 N6 C12 O7 5.2(8) . . . . ?
C14 N6 C12 O7 175.1(5) . . . . ?
C11 N6 C12 N8 -173.6(4) . . . . ?
C14 N6 C12 N8 -3.7(6) . . . . ?
C13 N8 C12 O7 -175.3(5) . . . . ?
C13 N8 C12 N6 3.5(6) . . . . ?
C12 N8 C13 O8 177.1(6) . . . . ?
C12 N8 C13 C14 -1.9(6) . . . . ?
C12 N6 C14 C13 2.4(6) . . . . ?
C11 N6 C14 C13 172.1(4) . . . . ?
O8 C13 C14 N6 -179.3(6) . . . . ?
N8 C13 C14 N6 -0.3(6) . . . . ?
